data_4509238
loop_
_publ_author_name
'Yoon, Il'
'Ben\'itez, Diego'
'Miljani\'c, Ognjen \<S.'
'Zhao, Yan-Li'
'Tkatchouk, Ekaterina'
'Goddard, William A.'
'Stoddart, J. Fraser'

_publ_section_title
;
 Rigidity&#x2212;Stability Relationship in Interlocked Model Complexes
 Containing Phenylene-Ethynylene-Based Disubstituted Naphthalene and
 Benzene
;
_journal_issue 5
_journal_name_full 'Crystal Growth &amp; Design'
_journal_page_first 2300
_journal_paper_doi 10.1021/cg801106h
_journal_volume 9
_journal_year 2009
_chemical_formula_moiety 'C20 H26 Br2 O6'
_chemical_formula_sum 'C20 H26 Br2 O6'
_chemical_formula_weight 522.23
_chemical_name_systematic
; 
 ? 
;
_space_group_IT_number 14
_symmetry_cell_setting monoclinic
_symmetry_space_group_name_Hall '-P 2ybc'
_symmetry_space_group_name_H-M 'P 1 21/c 1'
_atom_sites_solution_hydrogens geom
_atom_sites_solution_primary direct
_atom_sites_solution_secondary difmap
_audit_creation_method SHELXTL
_cell_angle_alpha 90.00
_cell_angle_beta 93.717(3)
_cell_angle_gamma 90.00
_cell_formula_units_Z 2
_cell_length_a 9.9579(15)
_cell_length_b 15.036(2)
_cell_length_c 7.4992(11)
_cell_measurement_reflns_used 2027
_cell_measurement_temperature 298(2)
_cell_measurement_theta_max 25.27
_cell_measurement_theta_min 2.46
_cell_volume 1120.5(3)
_computing_cell_refinement 'Bruker SMART'
_computing_data_collection 'Bruker SMART'
_computing_data_reduction 'Bruker SAINT'
_computing_molecular_graphics 'Bruker SHELXTL'
_computing_publication_material 'Bruker SHELXTL'
_computing_structure_refinement 'SHELXL-97 (Sheldrick, 1997)'
_computing_structure_solution 'SHELXS-97 (Sheldrick, 1990)'
_diffrn_ambient_temperature 298(2)
_diffrn_measured_fraction_theta_full 0.967
_diffrn_measured_fraction_theta_max 0.967
_diffrn_measurement_device_type 'CCD area detector'
_diffrn_measurement_method 'phi and omega scans'
_diffrn_radiation_monochromator graphite
_diffrn_radiation_source 'fine-focus sealed tube'
_diffrn_radiation_type MoK\a
_diffrn_radiation_wavelength 0.71073
_diffrn_reflns_av_R_equivalents 0.0931
_diffrn_reflns_av_sigmaI/netI 0.0760
_diffrn_reflns_limit_h_max 13
_diffrn_reflns_limit_h_min -10
_diffrn_reflns_limit_k_max 18
_diffrn_reflns_limit_k_min -20
_diffrn_reflns_limit_l_max 9
_diffrn_reflns_limit_l_min -9
_diffrn_reflns_number 7189
_diffrn_reflns_theta_full 28.30
_diffrn_reflns_theta_max 28.30
_diffrn_reflns_theta_min 2.05
_exptl_absorpt_coefficient_mu 3.652
_exptl_absorpt_correction_T_max 0.7116
_exptl_absorpt_correction_T_min 0.4071
_exptl_absorpt_correction_type multi-scan
_exptl_absorpt_process_details 'Sadabs (Bruker)'
_exptl_crystal_colour colorless
_exptl_crystal_density_diffrn 1.626
_exptl_crystal_density_method 'not measured'
_exptl_crystal_description plate
_exptl_crystal_F_000 580
_exptl_crystal_size_max 0.30
_exptl_crystal_size_mid 0.20
_exptl_crystal_size_min 0.10
_refine_diff_density_max 0.365
_refine_diff_density_min -0.483
_refine_diff_density_rms 0.061
_refine_ls_extinction_method none
_refine_ls_goodness_of_fit_ref 0.859
_refine_ls_hydrogen_treatment constr
_refine_ls_matrix_type full
_refine_ls_number_parameters 127
_refine_ls_number_reflns 2686
_refine_ls_number_restraints 0
_refine_ls_restrained_S_all 0.859
_refine_ls_R_factor_all 0.0881
_refine_ls_R_factor_gt 0.0402
_refine_ls_shift/su_max 0.000
_refine_ls_shift/su_mean 0.000
_refine_ls_structure_factor_coef Fsqd
_refine_ls_weighting_details 'calc w=1/[\s^2^(Fo^2^)+(0.0537P)^2^+0.0000P] where P=(Fo^2^+2Fc^2^)/3'
_refine_ls_weighting_scheme calc
_refine_ls_wR_factor_gt 0.0960
_refine_ls_wR_factor_ref 0.1089
_reflns_number_gt 1380
_reflns_number_total 2686
_reflns_threshold_expression >2sigma(I)
_cod_data_source_file cg801106hsup3.cif
_cod_data_source_block 3
_cod_depositor_comments
;
The following automatic conversions were performed:

'_symmetry_cell_setting' value 'Monoclinic' changed to 'monoclinic'
according to /home/saulius/struct/CIF-dictionaries/cif_core.dic
dictionary named 'cif_core.dic' version 2.4.2 from 2011-04-26.

Automatic conversion script
Id: cif_fix_values 1891 2012-01-12 08:04:46Z andrius 
;
_cod_original_sg_symbol_H-M P2(1)/c
_cod_database_code 4509238

loop_
_symmetry_equiv_pos_as_xyz
'x, y, z'
'-x, y+1/2, -z+1/2'
'-x, -y, -z'
'x, -y-1/2, z-1/2'

loop_
_atom_site_label
_atom_site_type_symbol
_atom_site_fract_x
_atom_site_fract_y
_atom_site_fract_z
_atom_site_U_iso_or_equiv
_atom_site_adp_type
_atom_site_occupancy
_atom_site_symmetry_multiplicity
_atom_site_calc_flag
_atom_site_refinement_flags
Br Br 0.10712(4) 0.12122(3) 0.06175(5) 0.0985(2) Uani 1 1 d .
O1 O 0.3898(2) 0.13529(10) 0.2512(2) 0.0609(5) Uani 1 1 d .
O2 O 0.5578(2) 0.13726(13) 0.5791(3) 0.0767(6) Uani 1 1 d .
O3 O 0.8326(3) 0.1747(2) 0.5502(4) 0.1256(10) Uani 1 1 d .
C1 C 0.3743(3) -0.04465(16) -0.1732(3) 0.0550(7) Uani 1 1 d .
H1 H 0.3707 -0.0850 -0.2726 0.066 Uiso 1 1 calc R
C2 C 0.2612(3) -0.00173(19) -0.1294(4) 0.0646(7) Uani 1 1 d .
H2 H 0.1774 -0.0129 -0.1963 0.078 Uiso 1 1 calc R
C3 C 0.2658(3) 0.05903(17) 0.0135(4) 0.0599(7) Uani 1 1 d .
C4 C 0.3823(3) 0.07438(15) 0.1147(3) 0.0533(6) Uani 1 1 d .
C5 C 0.5025(3) 0.03013(15) 0.0729(3) 0.0496(6) Uani 1 1 d .
C6 C 0.3527(3) 0.10342(19) 0.4218(4) 0.0643(8) Uani 1 1 d .
H6A H 0.3801 0.0426 0.4378 0.077 Uiso 1 1 calc R
H6B H 0.2569 0.1065 0.4281 0.077 Uiso 1 1 calc R
C7 C 0.4203(3) 0.1599(2) 0.5639(4) 0.0715(8) Uani 1 1 d .
H7A H 0.4098 0.2216 0.5333 0.086 Uiso 1 1 calc R
H7B H 0.3807 0.1499 0.6755 0.086 Uiso 1 1 calc R
C8 C 0.6332(3) 0.1891(2) 0.7033(4) 0.0815(10) Uani 1 1 d .
H8A H 0.5978 0.1833 0.8188 0.098 Uiso 1 1 calc R
H8B H 0.6277 0.2505 0.6688 0.098 Uiso 1 1 calc R
C9 C 0.7755(4) 0.1594(3) 0.7121(5) 0.0894(10) Uani 1 1 d .
H9A H 0.8256 0.1910 0.8057 0.107 Uiso 1 1 calc R
H9B H 0.7799 0.0971 0.7397 0.107 Uiso 1 1 calc R
C10 C 0.9581(5) 0.1395(3) 0.5389(7) 0.1336(17) Uani 1 1 d .
H10A H 0.9902 0.1529 0.4240 0.160 Uiso 1 1 calc R
H10B H 0.9542 0.0762 0.5541 0.160 Uiso 1 1 calc R
H10C H 1.0182 0.1646 0.6308 0.160 Uiso 1 1 calc R

loop_
_atom_site_aniso_label
_atom_site_aniso_U_11
_atom_site_aniso_U_22
_atom_site_aniso_U_33
_atom_site_aniso_U_23
_atom_site_aniso_U_13
_atom_site_aniso_U_12
Br 0.0753(3) 0.1310(4) 0.0892(3) -0.0125(2) 0.00458(19) 0.0347(2)
O1 0.0829(13) 0.0498(10) 0.0513(11) 0.0013(8) 0.0138(9) -0.0017(9)
O2 0.0841(15) 0.0801(14) 0.0657(14) -0.0237(11) 0.0029(11) 0.0060(11)
O3 0.108(2) 0.179(3) 0.092(2) 0.0311(19) 0.0250(16) 0.033(2)
C1 0.0640(17) 0.0558(15) 0.0457(14) 0.0003(12) 0.0070(13) -0.0073(13)
C2 0.0592(17) 0.0732(18) 0.0608(17) 0.0037(16) -0.0011(14) -0.0024(14)
C3 0.0608(17) 0.0651(17) 0.0544(16) 0.0041(14) 0.0087(14) 0.0053(13)
C4 0.0690(18) 0.0474(14) 0.0446(14) 0.0054(12) 0.0128(13) -0.0010(13)
C5 0.0627(16) 0.0454(14) 0.0412(13) 0.0057(10) 0.0077(12) -0.0044(12)
C6 0.0730(19) 0.0691(18) 0.0526(17) -0.0007(13) 0.0179(14) -0.0029(14)
C7 0.093(2) 0.0685(18) 0.0555(18) -0.0076(15) 0.0238(16) -0.0004(17)
C8 0.104(3) 0.082(2) 0.0592(19) -0.0193(16) 0.0140(18) -0.0133(19)
C9 0.094(3) 0.114(3) 0.060(2) -0.0022(19) 0.0005(19) -0.012(2)
C10 0.112(4) 0.167(4) 0.124(4) -0.017(3) 0.023(3) 0.023(3)

loop_
_atom_type_symbol
_atom_type_description
_atom_type_scat_dispersion_real
_atom_type_scat_dispersion_imag
_atom_type_scat_source
C C 0.0033 0.0016 'International Tables Vol C Tables 4.2.6.8 and 6.1.1.4'
H H 0.0000 0.0000 'International Tables Vol C Tables 4.2.6.8 and 6.1.1.4'
O O 0.0106 0.0060 'International Tables Vol C Tables 4.2.6.8 and 6.1.1.4'
Br Br -0.2901 2.4595 'International Tables Vol C Tables 4.2.6.8 and 6.1.1.4'

loop_
_geom_angle_atom_site_label_1
_geom_angle_atom_site_label_2
_geom_angle_atom_site_label_3
_geom_angle
_geom_angle_site_symmetry_1
_geom_angle_site_symmetry_3
C4 O1 C6 115.90(19) . .
C8 O2 C7 113.4(2) . .
C10 O3 C9 114.6(3) . .
C2 C1 C5 120.2(2) . 3_655
C1 C2 C3 120.4(2) . .
C4 C3 C2 121.2(3) . .
C4 C3 Br 120.0(2) . .
C2 C3 Br 118.7(2) . .
C3 C4 O1 122.1(2) . .
C3 C4 C5 119.7(2) . .
O1 C4 C5 118.1(2) . .
C1 C5 C5 119.7(3) 3_655 3_655
C1 C5 C4 121.6(2) 3_655 .
C5 C5 C4 118.7(3) 3_655 .
O1 C6 C7 108.5(2) . .
O2 C7 C6 108.2(2) . .
O2 C8 C9 109.4(3) . .
O3 C9 C8 110.8(3) . .

loop_
_geom_bond_atom_site_label_1
_geom_bond_atom_site_label_2
_geom_bond_distance
_geom_bond_site_symmetry_2
Br C3 1.891(3) .
O1 C4 1.371(3) .
O1 C6 1.437(3) .
O2 C8 1.395(3) .
O2 C7 1.408(4) .
O3 C10 1.365(5) .
O3 C9 1.393(4) .
C1 C2 1.357(4) .
C1 C5 1.414(3) 3_655
C2 C3 1.407(4) .
C3 C4 1.364(4) .
C4 C5 1.423(3) .
C5 C1 1.414(3) 3_655
C5 C5 1.418(5) 3_655
C6 C7 1.489(4) .
C8 C9 1.483(4) .

loop_
_geom_torsion_atom_site_label_1
_geom_torsion_atom_site_label_2
_geom_torsion_atom_site_label_3
_geom_torsion_atom_site_label_4
_geom_torsion
_geom_torsion_site_symmetry_1
_geom_torsion_site_symmetry_4
C5 C1 C2 C3 1.4(4) 3_655 .
C1 C2 C3 C4 -2.0(4) . .
C1 C2 C3 Br 177.0(2) . .
C2 C3 C4 O1 178.0(2) . .
Br C3 C4 O1 -1.1(3) . .
C2 C3 C4 C5 1.7(4) . .
Br C3 C4 C5 -177.35(17) . .
C6 O1 C4 C3 86.2(3) . .
C6 O1 C4 C5 -97.5(3) . .
C3 C4 C5 C1 179.4(2) . 3_655
O1 C4 C5 C1 3.0(3) . 3_655
C3 C4 C5 C5 -0.8(4) . 3_655
O1 C4 C5 C5 -177.3(2) . 3_655
C4 O1 C6 C7 155.5(3) . .
C8 O2 C7 C6 177.2(2) . .
O1 C6 C7 O2 -73.8(3) . .
C7 O2 C8 C9 179.0(3) . .
C10 O3 C9 C8 -172.3(3) . .
O2 C8 C9 O3 64.8(4) . .
